data_2236517
loop_
_publ_author_name
'Lin, Yi-Dong'
'Chang, Chin-Pei'
'Huang, Quan-Sheng'
'Lo, Yih-Hsing'

_publ_section_title
;
 [Hydridotris(pyrazol-1-yl-\k<i>N</i>^2^)borato]bis(methylamino-\k<i>N</i>)(triphenylphosphine-\k<i>P</i>)ruthenium(II)
 chloride dichloromethane solvate monohydrate
;
_journal_coeditor_code NG5297
_journal_issue 11
_journal_name_full 'Acta Crystallographica Section E'
_journal_page_first m1346
_journal_paper_doi 10.1107/S1600536812042110
_journal_volume 68
_journal_year 2012
_chemical_formula_iupac '[Ru (C9 H10 B N6) (C H5 N)2 (C18 H15 P)] Cl , C H2 Cl2 , H2 O'
_chemical_formula_moiety 'C29 H35 B N8 P Ru, Cl, C H2 Cl2, H2 O'
_chemical_formula_sum 'C30 H39 B Cl3 N8 O P Ru'
_chemical_formula_weight 776.89
_chemical_name_systematic
;
[Hydridotris(pyrazol-1-yl-\k<i>N</i>^2^)borato]bis(methylamino-<i>N</i>k)
(triphenylphosphine-\k<i>P</i>)ruthenium(II) chloride dichloromethane solvate
monohydrate
;
_space_group_IT_number 14
_symmetry_cell_setting monoclinic
_symmetry_space_group_name_Hall '-P 2ybc'
_symmetry_space_group_name_H-M 'P 1 21/c 1'
_atom_sites_solution_hydrogens geom
_atom_sites_solution_primary direct
_atom_sites_solution_secondary difmap
_audit_creation_method SHELXL-97
_cell_angle_alpha 90.00
_cell_angle_beta 97.405(4)
_cell_angle_gamma 90.00
_cell_formula_units_Z 4
_cell_length_a 12.3791(8)
_cell_length_b 13.1285(9)
_cell_length_c 21.5723(15)
_cell_measurement_reflns_used 973
_cell_measurement_temperature 200(2)
_cell_measurement_theta_max 25.03
_cell_measurement_theta_min 1.66
_cell_volume 3476.7(4)
_computing_cell_refinement 'HKL SCALEPACK (Otwinowski & Minor, 1997)'
_computing_data_collection 'COLLECT (Nonius, 2000)'
_computing_data_reduction 'HKL DENZO and SCALEPACK (Otwinowski & Minor, 1997)'
_computing_molecular_graphics 'ORTEP-3 for Windows (Farrugia, 1997)'
_computing_publication_material 'WinGX (Farrugia, 1999)'
_computing_structure_refinement 'SHELXL97 (Sheldrick, 2008)'
_computing_structure_solution 'SHELXS97 (Sheldrick, 2008)'
_diffrn_ambient_temperature 200(2)
_diffrn_measured_fraction_theta_full 0.993
_diffrn_measured_fraction_theta_max 0.993
_diffrn_measurement_device_type 'Nonius KappaCCD'
_diffrn_measurement_method '\f and \w scans'
_diffrn_radiation_monochromator graphite
_diffrn_radiation_source 'fine-focus sealed tube'
_diffrn_radiation_type MoK\a
_diffrn_radiation_wavelength 0.71073
_diffrn_reflns_av_R_equivalents 0.1101
_diffrn_reflns_av_sigmaI/netI 0.1810
_diffrn_reflns_limit_h_max 14
_diffrn_reflns_limit_h_min -14
_diffrn_reflns_limit_k_max 15
_diffrn_reflns_limit_k_min -13
_diffrn_reflns_limit_l_max 25
_diffrn_reflns_limit_l_min -25
_diffrn_reflns_number 22188
_diffrn_reflns_theta_full 25.03
_diffrn_reflns_theta_max 25.03
_diffrn_reflns_theta_min 1.66
_exptl_absorpt_coefficient_mu 0.765
_exptl_absorpt_correction_T_max 0.9555
_exptl_absorpt_correction_T_min 0.8318
_exptl_absorpt_correction_type multi-scan
_exptl_absorpt_process_details
;
(Blessing; 1995)
;
_exptl_crystal_colour 'pale yellow'
_exptl_crystal_density_diffrn 1.484
_exptl_crystal_density_method 'not measured'
_exptl_crystal_description prism
_exptl_crystal_F_000 1592
_exptl_crystal_size_max 0.25
_exptl_crystal_size_mid 0.13
_exptl_crystal_size_min 0.06
_refine_diff_density_max 1.311
_refine_diff_density_min -0.820
_refine_ls_extinction_method none
_refine_ls_goodness_of_fit_ref 0.991
_refine_ls_hydrogen_treatment constr
_refine_ls_matrix_type full
_refine_ls_number_parameters 408
_refine_ls_number_reflns 6102
_refine_ls_number_restraints 0
_refine_ls_restrained_S_all 0.991
_refine_ls_R_factor_all 0.1812
_refine_ls_R_factor_gt 0.0711
_refine_ls_shift/su_max 0.001
_refine_ls_shift/su_mean 0.000
_refine_ls_structure_factor_coef Fsqd
_refine_ls_weighting_details 'calc w=1/[\s^2^(Fo^2^)+(0.0634P)^2^+0.0000P] where P=(Fo^2^+2Fc^2^)/3'
_refine_ls_weighting_scheme calc
_refine_ls_wR_factor_gt 0.1277
_refine_ls_wR_factor_ref 0.1670
_reflns_number_gt 2862
_reflns_number_total 6102
_reflns_threshold_expression I>2\s(I)
_cod_data_source_file ng5297.cif
_cod_data_source_block I
_cod_depositor_comments
;
 Removing the "\" symbol from the _chemical_name_systematic
 data item value.

 Antanas Vaitkus,
 2017-03-29
;
_cod_original_sg_symbol_H-M 'P 21/c'
_cod_database_code 2236517
_cod_database_fobs_code 2236517

loop_
_symmetry_equiv_pos_as_xyz
'x, y, z'
'-x, y+1/2, -z+1/2'
'-x, -y, -z'
'x, -y-1/2, z-1/2'

loop_
_atom_site_type_symbol
_atom_site_label
_atom_site_fract_x
_atom_site_fract_y
_atom_site_fract_z
_atom_site_U_iso_or_equiv
_atom_site_adp_type
_atom_site_calc_flag
_atom_site_refinement_flags
_atom_site_occupancy
_atom_site_symmetry_multiplicity
C C1 0.7768(6) 0.9797(6) 0.1920(4) 0.032(2) Uani d . 1 1
H H1 0.7820 0.9899 0.1489 0.038 Uiso calc R 1 1
C C2 0.7942(7) 1.0542(7) 0.2377(4) 0.042(2) Uani d . 1 1
H H2 0.8143 1.1232 0.2324 0.050 Uiso calc R 1 1
C C3 0.7765(6) 1.0081(7) 0.2914(4) 0.036(2) Uani d . 1 1
H H3 0.7809 1.0400 0.3312 0.043 Uiso calc R 1 1
C C4 0.8923(6) 0.6155(6) 0.2699(4) 0.036(2) Uani d . 1 1
H H4 0.9111 0.5689 0.2393 0.043 Uiso calc R 1 1
C C5 0.9391(7) 0.6182(7) 0.3310(4) 0.042(3) Uani d . 1 1
H H5 0.9958 0.5751 0.3498 0.051 Uiso calc R 1 1
C C6 0.8889(7) 0.6945(7) 0.3598(4) 0.041(2) Uani d . 1 1
H H6 0.9034 0.7144 0.4024 0.049 Uiso calc R 1 1
C C7 0.4925(7) 0.7002(6) 0.2441(4) 0.039(2) Uani d . 1 1
H H7 0.4547 0.6665 0.2088 0.047 Uiso calc R 1 1
C C8 0.4520(7) 0.7148(7) 0.3005(4) 0.045(3) Uani d . 1 1
H H8 0.3832 0.6945 0.3114 0.054 Uiso calc R 1 1
C C9 0.5335(7) 0.7650(7) 0.3366(4) 0.041(2) Uani d . 1 1
H H9 0.5305 0.7872 0.3783 0.050 Uiso calc R 1 1
C C10 0.9845(6) 0.7850(6) 0.1509(4) 0.030(2) Uani d . 1 1
C C11 1.0067(6) 0.8209(5) 0.2117(4) 0.025(2) Uani d . 1 1
H H11 0.9496 0.8314 0.2365 0.030 Uiso calc R 1 1
C C12 1.1155(7) 0.8413(6) 0.2360(4) 0.032(2) Uani d . 1 1
H H12 1.1313 0.8671 0.2773 0.039 Uiso calc R 1 1
C C13 1.1996(7) 0.8246(6) 0.2012(4) 0.038(2) Uani d . 1 1
H H13 1.2728 0.8378 0.2185 0.046 Uiso calc R 1 1
C C14 1.1762(7) 0.7890(7) 0.1416(5) 0.045(3) Uani d . 1 1
H H14 1.2341 0.7772 0.1176 0.054 Uiso calc R 1 1
C C15 1.0691(7) 0.7694(6) 0.1149(4) 0.042(3) Uani d . 1 1
H H15 1.0541 0.7458 0.0730 0.050 Uiso calc R 1 1
C C16 0.8175(6) 0.8324(6) 0.0499(4) 0.029(2) Uani d . 1 1
C C17 0.8805(7) 0.9189(7) 0.0449(4) 0.040(2) Uani d . 1 1
H H17 0.9409 0.9323 0.0757 0.048 Uiso calc R 1 1
C C18 0.8558(7) 0.9863(7) -0.0047(4) 0.043(3) Uani d . 1 1
H H18 0.9011 1.0439 -0.0080 0.052 Uiso calc R 1 1
C C19 0.7679(8) 0.9711(7) -0.0486(4) 0.044(3) Uani d . 1 1
H H19 0.7506 1.0186 -0.0816 0.053 Uiso calc R 1 1
C C20 0.7051(7) 0.8868(7) -0.0446(4) 0.038(2) Uani d . 1 1
H H20 0.6445 0.8750 -0.0754 0.046 Uiso calc R 1 1
C C21 0.7288(6) 0.8174(7) 0.0046(3) 0.033(2) Uani d . 1 1
H H21 0.6837 0.7593 0.0069 0.040 Uiso calc R 1 1
C C22 0.8747(6) 0.6233(6) 0.0854(4) 0.034(2) Uani d . 1 1
C C23 0.8167(7) 0.5810(7) 0.0324(4) 0.045(3) Uani d . 1 1
H H23 0.7608 0.6200 0.0091 0.054 Uiso calc R 1 1
C C24 0.8378(8) 0.4827(7) 0.0121(4) 0.052(3) Uani d . 1 1
H H24 0.7982 0.4568 -0.0252 0.062 Uiso calc R 1 1
C C25 0.9146(8) 0.4243(7) 0.0455(5) 0.051(3) Uani d . 1 1
H H25 0.9279 0.3571 0.0320 0.061 Uiso calc R 1 1
C C26 0.9736(7) 0.4623(7) 0.0989(4) 0.046(3) Uani d . 1 1
H H26 1.0280 0.4219 0.1223 0.055 Uiso calc R 1 1
C C27 0.9530(7) 0.5596(7) 0.1183(4) 0.037(2) Uani d . 1 1
H H27 0.9937 0.5846 0.1555 0.045 Uiso calc R 1 1
C C28 0.5159(7) 0.8916(7) 0.1380(4) 0.055(3) Uani d . 1 1
H H28A 0.4655 0.8603 0.1639 0.082 Uiso calc R 1 1
H H28B 0.4744 0.9240 0.1015 0.082 Uiso calc R 1 1
H H28C 0.5601 0.9430 0.1626 0.082 Uiso calc R 1 1
C C29 0.6553(8) 0.5105(7) 0.1935(4) 0.073(3) Uani d . 1 1
H H29A 0.7302 0.4939 0.2111 0.110 Uiso calc R 1 1
H H29B 0.6223 0.4516 0.1705 0.110 Uiso calc R 1 1
H H29C 0.6130 0.5278 0.2275 0.110 Uiso calc R 1 1
C C30 0.3166(9) 0.7761(9) -0.0453(5) 0.103(5) Uani d . 1 1
H H30A 0.3553 0.7143 -0.0569 0.123 Uiso calc R 1 1
H H30B 0.2924 0.7633 -0.0040 0.123 Uiso calc R 1 1
N N1 0.7516(5) 0.8910(5) 0.2177(3) 0.0273(17) Uani d . 1 1
N N2 0.7519(5) 0.9104(5) 0.2797(3) 0.0305(18) Uani d . 1 1
N N3 0.8157(5) 0.6886(5) 0.2595(3) 0.0272(17) Uani d . 1 1
N N4 0.8147(5) 0.7359(5) 0.3154(3) 0.0284(17) Uani d . 1 1
N N5 0.5924(5) 0.7400(5) 0.2464(3) 0.0326(17) Uani d . 1 1
N N6 0.6183(5) 0.7785(5) 0.3048(3) 0.0299(18) Uani d . 1 1
N N7 0.5880(5) 0.8123(5) 0.1169(3) 0.0316(17) Uani d . 1 1
H H7A 0.6220 0.8400 0.0854 0.038 Uiso calc R 1 1
H H7B 0.5443 0.7603 0.0995 0.038 Uiso calc R 1 1
N N8 0.6561(5) 0.5967(5) 0.1514(3) 0.0396(19) Uani d . 1 1
H H8A 0.5859 0.6044 0.1320 0.047 Uiso calc R 1 1
H H8B 0.6976 0.5780 0.1209 0.047 Uiso calc R 1 1
Cl Cl1 0.4076(2) 0.8772(3) -0.03824(13) 0.0900(10) Uani d . 1 1
Cl Cl2 0.2051(2) 0.7940(2) -0.09856(13) 0.0811(9) Uani d . 1 1
Cl Cl3 0.40486(19) 0.61848(19) 0.08092(10) 0.0552(7) Uani d . 1 1
Ru Ru1 0.71139(5) 0.74571(5) 0.18349(3) 0.0266(2) Uani d . 1 1
P P1 0.84429(16) 0.74734(19) 0.11836(9) 0.0289(5) Uani d . 1 1
B B1 0.7333(7) 0.8233(8) 0.3253(5) 0.035(3) Uani d . 1 1
H H1C 0.7418 0.8472 0.3697 0.042 Uiso calc R 1 1
O O1 0.4507(5) 0.3851(5) 0.0283(3) 0.078(2) Uani d . 1 1
H H1A 0.4588 0.4381 0.0491 0.093 Uiso d R 1 1
H H1B 0.4911 0.3729 0.0012 0.093 Uiso d R 1 1

loop_
_atom_site_aniso_label
_atom_site_aniso_U_11
_atom_site_aniso_U_22
_atom_site_aniso_U_33
_atom_site_aniso_U_12
_atom_site_aniso_U_13
_atom_site_aniso_U_23
C1 0.026(5) 0.034(6) 0.037(6) 0.002(4) 0.009(4) 0.005(5)
C2 0.045(6) 0.033(6) 0.048(6) -0.009(5) 0.003(5) -0.004(5)
C3 0.027(5) 0.036(6) 0.042(6) -0.002(4) -0.007(4) -0.014(5)
C4 0.027(5) 0.023(5) 0.060(7) 0.002(4) 0.008(5) 0.007(5)
C5 0.023(5) 0.049(7) 0.052(7) -0.002(5) -0.006(5) 0.021(5)
C6 0.033(6) 0.052(7) 0.037(6) 0.000(5) -0.001(5) 0.013(5)
C7 0.021(5) 0.044(6) 0.050(6) -0.011(4) -0.005(5) 0.003(5)
C8 0.024(5) 0.074(8) 0.038(6) -0.006(5) 0.006(5) 0.004(5)
C9 0.034(6) 0.061(7) 0.030(5) 0.005(5) 0.007(4) 0.007(5)
C10 0.014(5) 0.040(6) 0.036(5) 0.000(4) 0.001(4) 0.001(4)
C11 0.026(5) 0.018(5) 0.031(5) 0.004(4) 0.006(4) 0.003(4)
C12 0.031(6) 0.022(5) 0.040(6) -0.014(4) -0.010(5) 0.004(4)
C13 0.014(5) 0.040(6) 0.058(7) -0.013(4) -0.005(5) -0.001(5)
C14 0.022(5) 0.051(7) 0.066(7) -0.002(5) 0.015(5) 0.015(5)
C15 0.028(5) 0.056(7) 0.042(5) -0.005(5) 0.008(4) -0.014(5)
C16 0.025(5) 0.024(5) 0.038(5) 0.001(4) 0.003(4) 0.002(4)
C17 0.032(6) 0.040(7) 0.048(6) 0.008(5) 0.010(5) -0.002(5)
C18 0.040(6) 0.040(6) 0.053(7) -0.001(5) 0.019(5) 0.003(5)
C19 0.042(7) 0.038(7) 0.056(7) 0.002(5) 0.019(5) 0.013(5)
C20 0.034(6) 0.055(7) 0.026(5) 0.003(5) 0.003(4) -0.008(5)
C21 0.035(6) 0.039(6) 0.026(5) 0.006(4) 0.002(4) 0.000(4)
C22 0.029(5) 0.033(6) 0.041(6) -0.003(4) 0.004(4) -0.009(5)
C23 0.027(6) 0.039(7) 0.069(7) 0.002(5) 0.007(5) -0.014(5)
C24 0.051(7) 0.048(7) 0.052(7) -0.008(6) -0.009(5) -0.019(6)
C25 0.044(7) 0.038(7) 0.072(8) 0.004(5) 0.016(6) -0.010(6)
C26 0.044(6) 0.036(6) 0.056(7) 0.015(5) -0.002(5) 0.002(5)
C27 0.045(6) 0.030(6) 0.037(6) 0.003(5) 0.002(4) -0.007(5)
C28 0.031(6) 0.071(8) 0.058(7) 0.018(5) -0.010(5) 0.013(5)
C29 0.074(8) 0.046(7) 0.091(8) -0.009(6) -0.026(6) 0.028(6)
C30 0.062(8) 0.119(12) 0.122(10) -0.010(8) -0.007(8) 0.067(8)
N1 0.020(4) 0.023(4) 0.038(5) -0.005(3) 0.000(3) 0.008(4)
N2 0.027(4) 0.031(5) 0.033(5) -0.004(3) 0.001(3) -0.005(4)
N3 0.023(4) 0.029(4) 0.029(4) -0.004(3) 0.001(3) 0.003(3)
N4 0.026(4) 0.028(5) 0.029(4) -0.005(3) -0.002(3) 0.006(4)
N5 0.021(4) 0.039(5) 0.037(4) -0.002(4) 0.002(3) 0.010(4)
N6 0.034(5) 0.028(5) 0.027(4) 0.002(3) 0.004(3) 0.000(3)
N7 0.020(4) 0.034(5) 0.040(4) 0.004(3) 0.000(3) 0.002(4)
N8 0.027(4) 0.030(5) 0.062(5) -0.001(3) 0.010(4) 0.009(4)
Cl1 0.061(2) 0.132(3) 0.076(2) 0.006(2) 0.0063(16) -0.027(2)
Cl2 0.080(2) 0.075(2) 0.084(2) -0.0087(17) -0.0043(17) 0.0237(17)
Cl3 0.0451(16) 0.0703(19) 0.0481(16) -0.0086(14) -0.0021(12) -0.0036(13)
Ru1 0.0212(4) 0.0249(4) 0.0331(4) -0.0023(4) 0.0009(3) 0.0012(4)
P1 0.0226(12) 0.0289(13) 0.0347(13) -0.0017(12) 0.0025(9) -0.0029(13)
B1 0.020(6) 0.034(7) 0.049(7) 0.002(5) -0.001(5) 0.000(6)
O1 0.085(5) 0.058(5) 0.094(6) -0.004(4) 0.028(4) 0.005(4)

loop_
_atom_type_symbol
_atom_type_description
_atom_type_scat_dispersion_real
_atom_type_scat_dispersion_imag
_atom_type_scat_source
C C 0.0033 0.0016 'International Tables Vol C Tables 4.2.6.8 and 6.1.1.4'
H H 0.0000 0.0000 'International Tables Vol C Tables 4.2.6.8 and 6.1.1.4'
N N 0.0061 0.0033 'International Tables Vol C Tables 4.2.6.8 and 6.1.1.4'
Cl Cl 0.1484 0.1585 'International Tables Vol C Tables 4.2.6.8 and 6.1.1.4'
Ru Ru -1.2594 0.8363 'International Tables Vol C Tables 4.2.6.8 and 6.1.1.4'
P P 0.1023 0.0942 'International Tables Vol C Tables 4.2.6.8 and 6.1.1.4'
B B 0.0013 0.0007 'International Tables Vol C Tables 4.2.6.8 and 6.1.1.4'
O O 0.0106 0.0060 'International Tables Vol C Tables 4.2.6.8 and 6.1.1.4'

loop_
_geom_angle_atom_site_label_1
_geom_angle_atom_site_label_2
_geom_angle_atom_site_label_3
_geom_angle
N1 C1 C2 110.0(8)
N1 C1 H1 125.0
C2 C1 H1 125.0
C3 C2 C1 105.5(9)
C3 C2 H2 127.3
C1 C2 H2 127.3
N2 C3 C2 109.0(8)
N2 C3 H3 125.5
C2 C3 H3 125.5
N3 C4 C5 110.1(8)
N3 C4 H4 125.0
C5 C4 H4 125.0
C6 C5 C4 107.1(8)
C6 C5 H5 126.4
C4 C5 H5 126.4
N4 C6 C5 106.3(8)
N4 C6 H6 126.9
C5 C6 H6 126.9
N5 C7 C8 110.5(8)
N5 C7 H7 124.7
C8 C7 H7 124.7
C9 C8 C7 104.1(8)
C9 C8 H8 128.0
C7 C8 H8 128.0
N6 C9 C8 110.1(8)
N6 C9 H9 125.0
C8 C9 H9 125.0
C11 C10 C15 120.3(7)
C11 C10 P1 120.7(6)
C15 C10 P1 118.8(6)
C10 C11 C12 118.7(8)
C10 C11 H11 120.7
C12 C11 H11 120.7
C13 C12 C11 121.5(8)
C13 C12 H12 119.3
C11 C12 H12 119.3
C14 C13 C12 118.9(8)
C14 C13 H13 120.5
C12 C13 H13 120.5
C13 C14 C15 121.8(9)
C13 C14 H14 119.1
C15 C14 H14 119.1
C10 C15 C14 118.8(8)
C10 C15 H15 120.6
C14 C15 H15 120.6
C21 C16 C17 117.5(8)
C21 C16 P1 121.5(6)
C17 C16 P1 120.8(6)
C16 C17 C18 120.6(8)
C16 C17 H17 119.7
C18 C17 H17 119.7
C19 C18 C17 121.2(9)
C19 C18 H18 119.4
C17 C18 H18 119.4
C20 C19 C18 119.1(9)
C20 C19 H19 120.5
C18 C19 H19 120.5
C19 C20 C21 120.8(8)
C19 C20 H20 119.6
C21 C20 H20 119.6
C16 C21 C20 120.7(8)
C16 C21 H21 119.6
C20 C21 H21 119.6
C23 C22 C27 115.4(8)
C23 C22 P1 124.4(7)
C27 C22 P1 119.8(6)
C22 C23 C24 122.0(9)
C22 C23 H23 119.0
C24 C23 H23 119.0
C25 C24 C23 120.2(9)
C25 C24 H24 119.9
C23 C24 H24 119.9
C24 C25 C26 120.0(9)
C24 C25 H25 120.0
C26 C25 H25 120.0
C25 C26 C27 119.4(8)
C25 C26 H26 120.3
C27 C26 H26 120.3
C26 C27 C22 122.9(8)
C26 C27 H27 118.5
C22 C27 H27 118.5
N7 C28 H28A 109.5
N7 C28 H28B 109.5
H28A C28 H28B 109.5
N7 C28 H28C 109.5
H28A C28 H28C 109.5
H28B C28 H28C 109.5
N8 C29 H29A 109.5
N8 C29 H29B 109.5
H29A C29 H29B 109.5
N8 C29 H29C 109.5
H29A C29 H29C 109.5
H29B C29 H29C 109.5
Cl2 C30 Cl1 114.6(6)
Cl2 C30 H30A 108.6
Cl1 C30 H30A 108.6
Cl2 C30 H30B 108.6
Cl1 C30 H30B 108.6
H30A C30 H30B 107.6
C1 N1 N2 105.8(7)
C1 N1 Ru1 134.9(6)
N2 N1 Ru1 119.3(5)
C3 N2 N1 109.8(7)
C3 N2 B1 129.7(8)
N1 N2 B1 120.4(7)
C4 N3 N4 105.3(6)
C4 N3 Ru1 137.4(6)
N4 N3 Ru1 117.2(5)
C6 N4 N3 111.2(7)
C6 N4 B1 126.2(7)
N3 N4 B1 122.5(6)
C7 N5 N6 106.7(7)
C7 N5 Ru1 134.6(6)
N6 N5 Ru1 118.6(5)
C9 N6 N5 108.7(7)
C9 N6 B1 131.0(7)
N5 N6 B1 120.2(7)
C28 N7 Ru1 119.1(5)
C28 N7 H7A 107.5
Ru1 N7 H7A 107.5
C28 N7 H7B 107.5
Ru1 N7 H7B 107.5
H7A N7 H7B 107.0
C29 N8 Ru1 122.3(5)
C29 N8 H8A 106.8
Ru1 N8 H8A 106.8
C29 N8 H8B 106.8
Ru1 N8 H8B 106.8
H8A N8 H8B 106.6
N1 Ru1 N3 87.4(2)
N1 Ru1 N5 87.7(3)
N3 Ru1 N5 84.0(2)
N1 Ru1 N7 88.9(2)
N3 Ru1 N7 170.5(2)
N5 Ru1 N7 87.1(2)
N1 Ru1 N8 174.9(2)
N3 Ru1 N8 93.7(2)
N5 Ru1 N8 87.4(3)
N7 Ru1 N8 89.2(2)
N1 Ru1 P1 92.90(19)
N3 Ru1 P1 93.67(19)
N5 Ru1 P1 177.59(17)
N7 Ru1 P1 95.24(18)
N8 Ru1 P1 92.02(18)
C22 P1 C16 104.6(4)
C22 P1 C10 98.9(4)
C16 P1 C10 101.8(4)
C22 P1 Ru1 115.3(3)
C16 P1 Ru1 115.2(3)
C10 P1 Ru1 118.7(3)
N2 B1 N6 107.8(6)
N2 B1 N4 107.8(7)
N6 B1 N4 105.5(7)
N2 B1 H1C 111.8
N6 B1 H1C 111.8
N4 B1 H1C 111.8
H1A O1 H1B 120.1

loop_
_geom_bond_atom_site_label_1
_geom_bond_atom_site_label_2
_geom_bond_distance
C1 N1 1.344(9)
C1 C2 1.385(10)
C1 H1 0.9500
C2 C3 1.350(10)
C2 H2 0.9500
C3 N2 1.335(9)
C3 H3 0.9500
C4 N3 1.348(9)
C4 C5 1.371(10)
C4 H4 0.9500
C5 C6 1.370(11)
C5 H5 0.9500
C6 N4 1.353(8)
C6 H6 0.9500
C7 N5 1.337(9)
C7 C8 1.388(10)
C7 H7 0.9500
C8 C9 1.363(10)
C8 H8 0.9500
C9 N6 1.338(9)
C9 H9 0.9500
C10 C11 1.387(9)
C10 C15 1.397(10)
C10 P1 1.854(8)
C11 C12 1.406(9)
C11 H11 0.9500
C12 C13 1.377(10)
C12 H12 0.9500
C13 C14 1.364(10)
C13 H13 0.9500
C14 C15 1.400(10)
C14 H14 0.9500
C15 H15 0.9500
C16 C21 1.387(9)
C16 C17 1.390(10)
C16 P1 1.847(8)
C17 C18 1.392(10)
C17 H17 0.9500
C18 C19 1.362(10)
C18 H18 0.9500
C19 C20 1.361(11)
C19 H19 0.9500
C20 C21 1.400(10)
C20 H20 0.9500
C21 H21 0.9500
C22 C23 1.387(10)
C22 C27 1.401(10)
C22 P1 1.835(9)
C23 C24 1.397(11)
C23 H23 0.9500
C24 C25 1.355(11)
C24 H24 0.9500
C25 C26 1.376(11)
C25 H25 0.9500
C26 C27 1.377(10)
C26 H26 0.9500
C27 H27 0.9500
C28 N7 1.480(9)
C28 H28A 0.9800
C28 H28B 0.9800
C28 H28C 0.9800
C29 N8 1.452(9)
C29 H29A 0.9800
C29 H29B 0.9800
C29 H29C 0.9800
C30 Cl2 1.695(10)
C30 Cl1 1.735(11)
C30 H30A 0.9900
C30 H30B 0.9900
N1 N2 1.360(8)
N1 Ru1 2.083(6)
N2 B1 1.545(11)
N3 N4 1.359(7)
N3 Ru1 2.091(6)
N4 B1 1.560(11)
N5 N6 1.357(8)
N5 Ru1 2.129(6)
N6 B1 1.551(10)
N7 Ru1 2.143(5)
N7 H7A 0.9200
N7 H7B 0.9200
N8 Ru1 2.156(6)
N8 H8A 0.9200
N8 H8B 0.9200
Ru1 P1 2.297(2)
B1 H1C 1.0000
O1 H1A 0.8276
O1 H1B 0.8319

loop_
_geom_hbond_atom_site_label_D
_geom_hbond_atom_site_label_H
_geom_hbond_atom_site_label_A
_geom_hbond_site_symmetry_A
_geom_hbond_distance_DH
_geom_hbond_distance_HA
_geom_hbond_distance_DA
_geom_hbond_angle_DHA
N7 H7B Cl3 . 0.92 2.54 3.430(7) 164.1
N8 H8A Cl3 . 0.92 2.37 3.293(6) 178.1
O1 H1A Cl3 . 0.83 2.58 3.342(7) 154.1
O1 H1B Cl3 3_665 0.83 2.32 3.136(7) 165.5
